data_2219691
loop_
_publ_author_name
'Zhou, Guo-Yong'
'Wu, Gui-Rong'
'Deng, Zhi-Yong'
'Chen, Xing-Tian'

_publ_section_title
Poly[aqua[\m~3~-<i>N</i>'-(carboxymethyl)ethylenediamine-<i>N</i>,<i>N</i>,<i>N</i>'-triacetato]samarium(III)]
_journal_coeditor_code RZ2243
_journal_issue 10
_journal_name_full 'Acta Crystallographica Section E'
_journal_page_first m1348
_journal_paper_doi 10.1107/S1600536808031036
_journal_volume 64
_journal_year 2008
_chemical_formula_iupac '[Sm (C10 H13 N2 O8) (H2 O)]'
_chemical_formula_moiety 'C10 H15 N2 O9 Sm'
_chemical_formula_sum 'C10 H15 N2 O9 Sm'
_chemical_formula_weight 457.60
_chemical_name_systematic
;
Poly[aqua[\m~3~-N'-(carboxymethyl)ethylenediamine-N,N,N'-triacetato]
samarium(III)]
;
_space_group_IT_number 61
_symmetry_cell_setting orthorhombic
_symmetry_space_group_name_Hall '-P 2ac 2ab'
_symmetry_space_group_name_H-M 'P b c a'
_atom_sites_solution_hydrogens geom
_atom_sites_solution_primary direct
_atom_sites_solution_secondary difmap
_audit_creation_method SHELXL97
_cell_angle_alpha 90.00
_cell_angle_beta 90.00
_cell_angle_gamma 90.00
_cell_formula_units_Z 8
_cell_length_a 6.6506(7)
_cell_length_b 14.7051(16)
_cell_length_c 25.967(3)
_cell_measurement_reflns_used 3600
_cell_measurement_temperature 296(2)
_cell_measurement_theta_max 28.00
_cell_measurement_theta_min 1.66
_cell_volume 2539.5(5)
_computing_cell_refinement 'SAINT (Bruker, 2004)'
_computing_data_collection 'APEX2 (Bruker, 2004)'
_computing_data_reduction 'SAINT (Bruker, 2004)'
_computing_molecular_graphics 'SHELXTL (Sheldrick, 2008)'
_computing_publication_material 'SHELXTL (Sheldrick, 2008)'
_computing_structure_refinement 'SHELXL97 (Sheldrick, 2008)'
_computing_structure_solution 'SHELXS97 (Sheldrick, 2008)'
_diffrn_ambient_temperature 296(2)
_diffrn_measured_fraction_theta_full 1.000
_diffrn_measured_fraction_theta_max 1.000
_diffrn_measurement_device_type 'Bruker APEXII area-detector'
_diffrn_measurement_method '\f and \w scan'
_diffrn_radiation_monochromator graphite
_diffrn_radiation_source 'fine-focus sealed tube'
_diffrn_radiation_type MoK\a
_diffrn_radiation_wavelength 0.71073
_diffrn_reflns_av_R_equivalents 0.0346
_diffrn_reflns_av_sigmaI/netI 0.0261
_diffrn_reflns_limit_h_max 5
_diffrn_reflns_limit_h_min -8
_diffrn_reflns_limit_k_max 18
_diffrn_reflns_limit_k_min -16
_diffrn_reflns_limit_l_max 32
_diffrn_reflns_limit_l_min -32
_diffrn_reflns_number 13066
_diffrn_reflns_theta_full 26.50
_diffrn_reflns_theta_max 26.50
_diffrn_reflns_theta_min 1.57
_diffrn_standards_number 0
_exptl_absorpt_coefficient_mu 4.680
_exptl_absorpt_correction_T_max 0.4333
_exptl_absorpt_correction_T_min 0.3553
_exptl_absorpt_correction_type multi-scan
_exptl_absorpt_process_details '(SADABS; Sheldrick, 1996)'
_exptl_crystal_colour colourless
_exptl_crystal_density_diffrn 2.394
_exptl_crystal_density_method 'not measured'
_exptl_crystal_description block
_exptl_crystal_F_000 1784
_exptl_crystal_size_max 0.23
_exptl_crystal_size_mid 0.19
_exptl_crystal_size_min 0.18
_refine_diff_density_max 0.936
_refine_diff_density_min -1.214
_refine_ls_extinction_method none
_refine_ls_goodness_of_fit_ref 1.033
_refine_ls_hydrogen_treatment mixed
_refine_ls_matrix_type full
_refine_ls_number_parameters 206
_refine_ls_number_reflns 2637
_refine_ls_number_restraints 3
_refine_ls_restrained_S_all 1.033
_refine_ls_R_factor_all 0.0340
_refine_ls_R_factor_gt 0.0276
_refine_ls_shift/su_max 0.002
_refine_ls_shift/su_mean 0.000
_refine_ls_structure_factor_coef Fsqd
_refine_ls_weighting_details 'calc w = 1/[\s^2^(Fo^2^)+(0.0288P)^2^+6.2721P] where P=(Fo^2^+2Fc^2^)/3'
_refine_ls_weighting_scheme calc
_refine_ls_wR_factor_gt 0.0608
_refine_ls_wR_factor_ref 0.0640
_reflns_number_gt 2289
_reflns_number_total 2637
_reflns_threshold_expression I>2\s(I)
_cod_data_source_file rz2243.cif
_cod_data_source_block I
_cod_database_code 2219691
_cod_database_fobs_code 2219691

loop_
_symmetry_equiv_pos_as_xyz
'x, y, z'
'-x+1/2, -y, z+1/2'
'-x, y+1/2, -z+1/2'
'x+1/2, -y+1/2, -z'
'-x, -y, -z'
'x-1/2, y, -z-1/2'
'x, -y-1/2, z-1/2'
'-x-1/2, y-1/2, z'

loop_
_atom_site_type_symbol
_atom_site_label
_atom_site_fract_x
_atom_site_fract_y
_atom_site_fract_z
_atom_site_U_iso_or_equiv
_atom_site_adp_type
_atom_site_calc_flag
_atom_site_refinement_flags
_atom_site_occupancy
Sm Sm1 1.07590(3) 0.506856(12) 0.420681(7) 0.01387(8) Uani d . 1
C C1 1.2133(6) 0.3523(3) 0.33453(14) 0.0168(8) Uani d . 1
C C2 1.0904(6) 0.2870(3) 0.36651(15) 0.0186(8) Uani d . 1
H H2A 1.0170 0.2467 0.3437 0.022 Uiso calc R 1
H H2B 1.1807 0.2500 0.3870 0.022 Uiso calc R 1
C C3 0.7461(6) 0.3440(3) 0.37554(15) 0.0197(8) Uani d . 1
H H3A 0.6543 0.3739 0.3991 0.024 Uiso calc R 1
H H3B 0.6918 0.2843 0.3678 0.024 Uiso calc R 1
C C4 0.7586(6) 0.3985(3) 0.32648(14) 0.0193(8) Uani d . 1
H H4A 0.8580 0.3713 0.3039 0.023 Uiso calc R 1
H H4B 0.6297 0.3965 0.3090 0.023 Uiso calc R 1
C C5 0.9165(6) 0.5334(3) 0.29164(15) 0.0186(8) Uani d . 1
H H5A 0.8189 0.5486 0.2652 0.022 Uiso calc R 1
H H5B 1.0097 0.4893 0.2774 0.022 Uiso calc R 1
C C6 1.0293(6) 0.6179(3) 0.30788(15) 0.0178(8) Uani d . 1
C C7 0.6310(6) 0.5491(3) 0.34790(15) 0.0199(9) Uani d . 1
H H7A 0.5163 0.5205 0.3315 0.024 Uiso calc R 1
H H7B 0.6467 0.6091 0.3329 0.024 Uiso calc R 1
C C8 0.5880(6) 0.5592(3) 0.40475(15) 0.0166(8) Uani d . 1
C C9 0.9173(6) 0.2796(3) 0.44879(15) 0.0194(9) Uani d . 1
H H9A 1.0277 0.2369 0.4522 0.023 Uiso calc R 1
H H9B 0.7942 0.2447 0.4458 0.023 Uiso calc R 1
C C10 0.9064(6) 0.3372(3) 0.49695(15) 0.0173(8) Uani d . 1
N N1 0.9459(5) 0.3332(2) 0.40114(12) 0.0164(7) Uani d . 1
N N2 0.8138(5) 0.4946(2) 0.33643(12) 0.0173(7) Uani d . 1
O O1 1.2293(4) 0.43367(18) 0.34962(10) 0.0207(6) Uani d . 1
O O2 1.2980(5) 0.32419(18) 0.29435(10) 0.0235(7) Uani d . 1
O O3 1.0724(4) 0.63138(19) 0.35307(11) 0.0232(7) Uani d . 1
O O4 1.0758(5) 0.6717(2) 0.27029(11) 0.0292(7) Uani d . 1
H H4 1.1182 0.7199 0.2819 0.044 Uiso calc R 1
O O5 0.9074(4) 0.42346(18) 0.49227(10) 0.0203(6) Uani d . 1
O O6 0.7369(4) 0.5605(2) 0.43483(10) 0.0233(6) Uani d . 1
O O7 0.4107(4) 0.57144(19) 0.41872(11) 0.0211(6) Uani d . 1
O O8 0.9000(5) 0.2985(2) 0.53938(11) 0.0294(7) Uani d . 1
O O1W 1.3250(5) 0.3977(2) 0.46232(11) 0.0271(7) Uani d D 1
H H2W 1.350(8) 0.3428(10) 0.4613(15) 0.041 Uiso d D 1
H H1W 1.348(8) 0.412(3) 0.4922(7) 0.041 Uiso d D 1

loop_
_atom_site_aniso_label
_atom_site_aniso_U_11
_atom_site_aniso_U_22
_atom_site_aniso_U_33
_atom_site_aniso_U_12
_atom_site_aniso_U_13
_atom_site_aniso_U_23
Sm1 0.01036(12) 0.01782(12) 0.01343(12) 0.00028(8) 0.00067(7) -0.00100(8)
C1 0.0145(19) 0.021(2) 0.0153(18) 0.0028(16) 0.0001(15) -0.0005(15)
C2 0.019(2) 0.0179(19) 0.019(2) 0.0032(17) 0.0014(16) 0.0000(16)
C3 0.016(2) 0.0196(19) 0.023(2) -0.0039(17) -0.0008(18) -0.0007(16)
C4 0.017(2) 0.022(2) 0.0197(19) -0.0027(16) -0.0040(17) -0.0026(15)
C5 0.019(2) 0.022(2) 0.0152(19) -0.0017(17) -0.0002(16) -0.0008(16)
C6 0.0142(19) 0.018(2) 0.021(2) 0.0000(16) 0.0007(16) 0.0010(16)
C7 0.016(2) 0.026(2) 0.018(2) 0.0035(17) 0.0008(16) 0.0034(17)
C8 0.014(2) 0.0157(18) 0.020(2) -0.0015(15) 0.0019(16) -0.0007(15)
C9 0.025(2) 0.017(2) 0.016(2) 0.0001(17) 0.0005(17) 0.0022(15)
C10 0.0102(19) 0.024(2) 0.0176(19) -0.0010(16) 0.0031(15) 0.0005(16)
N1 0.0181(18) 0.0169(16) 0.0143(16) 0.0004(14) 0.0019(13) 0.0000(13)
N2 0.0138(16) 0.0193(17) 0.0187(16) 0.0011(14) 0.0008(13) 0.0005(14)
O1 0.0174(15) 0.0206(14) 0.0242(14) -0.0011(12) 0.0052(12) -0.0055(12)
O2 0.0319(18) 0.0201(14) 0.0186(14) 0.0006(13) 0.0078(12) -0.0020(12)
O3 0.0277(17) 0.0257(16) 0.0163(14) -0.0039(13) -0.0037(12) 0.0008(12)
O4 0.046(2) 0.0227(16) 0.0190(15) -0.0149(15) 0.0017(14) 0.0007(12)
O5 0.0218(16) 0.0184(14) 0.0209(15) -0.0051(12) 0.0034(12) -0.0039(11)
O6 0.0133(14) 0.0355(17) 0.0211(14) 0.0051(13) -0.0039(12) -0.0038(12)
O7 0.0115(14) 0.0224(15) 0.0295(16) -0.0004(11) 0.0016(12) -0.0047(12)
O8 0.0337(19) 0.0355(18) 0.0189(15) 0.0007(15) 0.0027(13) 0.0061(13)
O1W 0.0303(18) 0.0290(17) 0.0221(16) 0.0045(15) -0.0043(14) 0.0029(13)

loop_
_atom_type_symbol
_atom_type_description
_atom_type_scat_dispersion_real
_atom_type_scat_dispersion_imag
_atom_type_scat_source
C C 0.0033 0.0016 'International Tables Vol C Tables 4.2.6.8 and 6.1.1.4'
H H 0.0000 0.0000 'International Tables Vol C Tables 4.2.6.8 and 6.1.1.4'
N N 0.0061 0.0033 'International Tables Vol C Tables 4.2.6.8 and 6.1.1.4'
O O 0.0106 0.0060 'International Tables Vol C Tables 4.2.6.8 and 6.1.1.4'
Sm Sm -0.1638 3.4418 'International Tables Vol C Tables 4.2.6.8 and 6.1.1.4'

loop_
_geom_angle_atom_site_label_1
_geom_angle_atom_site_label_2
_geom_angle_atom_site_label_3
_geom_angle_site_symmetry_1
_geom_angle_site_symmetry_3
_geom_angle
O1 Sm1 O6 . . 131.98(9)
O1 Sm1 O7 . 1_655 76.45(9)
O6 Sm1 O7 . 1_655 137.16(10)
O1 Sm1 O5 . 5_766 151.34(10)
O6 Sm1 O5 . 5_766 76.64(9)
O7 Sm1 O5 1_655 5_766 79.40(9)
O1 Sm1 O5 . . 123.46(9)
O6 Sm1 O5 . . 68.14(9)
O7 Sm1 O5 1_655 . 128.46(9)
O5 Sm1 O5 5_766 . 62.91(10)
O1 Sm1 O3 . . 78.03(9)
O6 Sm1 O3 . . 82.03(9)
O7 Sm1 O3 1_655 . 73.18(9)
O5 Sm1 O3 5_766 . 109.41(9)
O5 Sm1 O3 . . 150.11(9)
O1 Sm1 O1W . . 76.36(9)
O6 Sm1 O1W . . 138.39(10)
O7 Sm1 O1W 1_655 . 70.02(10)
O5 Sm1 O1W 5_766 . 81.07(10)
O5 Sm1 O1W . . 70.48(10)
O3 Sm1 O1W . . 138.98(10)
O1 Sm1 N1 . . 64.43(9)
O6 Sm1 N1 . . 92.16(10)
O7 Sm1 N1 1_655 . 130.62(9)
O5 Sm1 N1 5_766 . 124.49(9)
O5 Sm1 N1 . . 62.50(9)
O3 Sm1 N1 . . 122.76(9)
O1W Sm1 N1 . . 72.34(10)
O1 Sm1 N2 . . 68.30(10)
O6 Sm1 N2 . . 63.86(9)
O7 Sm1 N2 1_655 . 125.50(9)
O5 Sm1 N2 5_766 . 139.87(9)
O5 Sm1 N2 . . 105.71(9)
O3 Sm1 N2 . . 60.04(9)
O1W Sm1 N2 . . 134.02(10)
N1 Sm1 N2 . . 66.42(9)
O2 C1 O1 . . 122.1(4)
O2 C1 C2 . . 119.3(3)
O1 C1 C2 . . 118.5(3)
N1 C2 C1 . . 113.2(3)
N1 C2 H2A . . 108.9
C1 C2 H2A . . 108.9
N1 C2 H2B . . 108.9
C1 C2 H2B . . 108.9
H2A C2 H2B . . 107.8
N1 C3 C4 . . 112.6(3)
N1 C3 H3A . . 109.1
C4 C3 H3A . . 109.1
N1 C3 H3B . . 109.1
C4 C3 H3B . . 109.1
H3A C3 H3B . . 107.8
N2 C4 C3 . . 111.9(3)
N2 C4 H4A . . 109.2
C3 C4 H4A . . 109.2
N2 C4 H4B . . 109.2
C3 C4 H4B . . 109.2
H4A C4 H4B . . 107.9
N2 C5 C6 . . 109.3(3)
N2 C5 H5A . . 109.8
C6 C5 H5A . . 109.8
N2 C5 H5B . . 109.8
C6 C5 H5B . . 109.8
H5A C5 H5B . . 108.3
O3 C6 O4 . . 124.6(4)
O3 C6 C5 . . 121.1(4)
O4 C6 C5 . . 114.2(3)
N2 C7 C8 . . 113.8(3)
N2 C7 H7A . . 108.8
C8 C7 H7A . . 108.8
N2 C7 H7B . . 108.8
C8 C7 H7B . . 108.8
H7A C7 H7B . . 107.7
O7 C8 O6 . . 124.1(4)
O7 C8 C7 . . 118.5(3)
O6 C8 C7 . . 117.2(3)
N1 C9 C10 . . 113.6(3)
N1 C9 H9A . . 108.9
C10 C9 H9A . . 108.9
N1 C9 H9B . . 108.9
C10 C9 H9B . . 108.9
H9A C9 H9B . . 107.7
O8 C10 O5 . . 122.8(4)
O8 C10 C9 . . 118.6(4)
O5 C10 C9 . . 118.6(3)
C9 N1 C2 . . 110.3(3)
C9 N1 C3 . . 108.3(3)
C2 N1 C3 . . 110.8(3)
C9 N1 Sm1 . . 112.4(2)
C2 N1 Sm1 . . 109.5(2)
C3 N1 Sm1 . . 105.3(2)
C5 N2 C4 . . 110.4(3)
C5 N2 C7 . . 109.3(3)
C4 N2 C7 . . 110.2(3)
C5 N2 Sm1 . . 107.8(2)
C4 N2 Sm1 . . 110.6(2)
C7 N2 Sm1 . . 108.5(2)
C1 O1 Sm1 . . 129.5(2)
C6 O3 Sm1 . . 123.3(3)
C6 O4 H4 . . 109.5
C10 O5 Sm1 . 5_766 108.9(2)
C10 O5 Sm1 . . 124.3(2)
Sm1 O5 Sm1 5_766 . 117.09(10)
C8 O6 Sm1 . . 129.3(2)
C8 O7 Sm1 . 1_455 145.0(3)
Sm1 O1W H2W . . 137(3)
Sm1 O1W H1W . . 111(3)
H2W O1W H1W . . 104(4)

loop_
_geom_bond_atom_site_label_1
_geom_bond_atom_site_label_2
_geom_bond_site_symmetry_2
_geom_bond_distance
Sm1 O1 . 2.367(3)
Sm1 O6 . 2.416(3)
Sm1 O7 1_655 2.421(3)
Sm1 O5 5_766 2.484(3)
Sm1 O5 . 2.493(3)
Sm1 O3 . 2.537(3)
Sm1 O1W . 2.548(3)
Sm1 N1 . 2.744(3)
Sm1 N2 . 2.803(3)
C1 O2 . 1.256(4)
C1 O1 . 1.263(5)
C1 C2 . 1.510(5)
C2 N1 . 1.481(5)
C2 H2A . 0.9700
C2 H2B . 0.9700
C3 N1 . 1.494(5)
C3 C4 . 1.507(5)
C3 H3A . 0.9700
C3 H3B . 0.9700
C4 N2 . 1.483(5)
C4 H4A . 0.9700
C4 H4B . 0.9700
C5 N2 . 1.464(5)
C5 C6 . 1.512(5)
C5 H5A . 0.9700
C5 H5B . 0.9700
C6 O3 . 1.224(5)
C6 O4 . 1.294(5)
C7 N2 . 1.486(5)
C7 C8 . 1.511(5)
C7 H7A . 0.9700
C7 H7B . 0.9700
C8 O7 . 1.247(5)
C8 O6 . 1.261(5)
C9 N1 . 1.479(5)
C9 C10 . 1.512(5)
C9 H9A . 0.9700
C9 H9B . 0.9700
C10 O8 . 1.241(5)
C10 O5 . 1.274(5)
O4 H4 . 0.8200
O5 Sm1 5_766 2.484(3)
O7 Sm1 1_455 2.421(3)
O1W H2W . 0.823(10)
O1W H1W . 0.820(10)

loop_
_geom_hbond_atom_site_label_D
_geom_hbond_atom_site_label_H
_geom_hbond_atom_site_label_A
_geom_hbond_site_symmetry_A
_geom_hbond_distance_DH
_geom_hbond_distance_HA
_geom_hbond_distance_DA
_geom_hbond_angle_DHA
O4 H4 O2 8_865 0.82 1.66 2.474(4) 169.5
O1W H1W O6 5_766 0.820(10) 2.02(2) 2.771(4) 152.8(18)
O1W H2W O8 4_556 0.823(10) 2.10(2) 2.928(4) 177.1(15)
